data_7125230
loop_
_publ_author_name
'Baudron, St\'ephane A'
'Hosseini, Mir Wais'

_publ_section_title
;
 Pre-organization of clefts for Ag-\p interactions in Zn(ii) bisdipyrrin
 helicates for the construction of heterometallic networks.
;
_journal_issue 88
_journal_name_full 'Chemical communications (Cambridge, England)'
_journal_page_first 13000
_journal_page_last 13003
_journal_paper_doi 10.1039/c6cc07754d
_journal_volume 52
_journal_year 2016
_chemical_formula_sum 'C46 H28 N4 Ni'
_chemical_formula_weight 695.43
_space_group_crystal_system orthorhombic
_space_group_IT_number 29
_space_group_name_Hall 'P 2c -2ac'
_space_group_name_H-M_alt 'P c a 21'
_atom_sites_solution_hydrogens geom
_audit_creation_method SHELXL-2014/7
_audit_update_record
;
2016-09-23 deposited with the CCDC.
2016-10-11 downloaded from the CCDC.
;
_cell_angle_alpha 90
_cell_angle_beta 90
_cell_angle_gamma 90
_cell_formula_units_Z 4
_cell_length_a 18.0300(8)
_cell_length_b 11.0785(5)
_cell_length_c 16.2510(7)
_cell_measurement_reflns_used 9981
_cell_measurement_temperature 173(2)
_cell_measurement_theta_max 27.96
_cell_measurement_theta_min 2.49
_cell_volume 3246.1(2)
_computing_cell_refinement 'Bruker SAINT'
_computing_data_collection 'Bruker APEX2'
_computing_data_reduction 'Bruker SAINT'
_computing_molecular_graphics 'Bruker SHELXTL'
_computing_publication_material 'Bruker SHELXTL'
_computing_structure_refinement 'SHELXL-2014 (Sheldrick 2014)'
_computing_structure_solution 'SHELXS-97 (Sheldrick 2008)'
_diffrn_ambient_temperature 173(2)
_diffrn_measured_fraction_theta_full 0.998
_diffrn_measured_fraction_theta_max 0.996
_diffrn_measurement_device_type 'Bruker APEX-II CCD'
_diffrn_measurement_method '\f and \w scans'
_diffrn_radiation_type MoK\a
_diffrn_radiation_wavelength 0.71073
_diffrn_reflns_av_R_equivalents 0.0823
_diffrn_reflns_av_unetI/netI 0.0756
_diffrn_reflns_Laue_measured_fraction_full 0.998
_diffrn_reflns_Laue_measured_fraction_max 0.996
_diffrn_reflns_limit_h_max 24
_diffrn_reflns_limit_h_min -25
_diffrn_reflns_limit_k_max 15
_diffrn_reflns_limit_k_min -15
_diffrn_reflns_limit_l_max 20
_diffrn_reflns_limit_l_min -22
_diffrn_reflns_number 41621
_diffrn_reflns_point_group_measured_fraction_full 0.995
_diffrn_reflns_point_group_measured_fraction_max 0.962
_diffrn_reflns_theta_full 25.242
_diffrn_reflns_theta_max 30.152
_diffrn_reflns_theta_min 2.913
_exptl_absorpt_coefficient_mu 0.640
_exptl_absorpt_correction_T_max 0.962
_exptl_absorpt_correction_T_min 0.926
_exptl_absorpt_correction_type multi-scan
_exptl_absorpt_process_details sadabs
_exptl_crystal_colour red-brown
_exptl_crystal_density_diffrn 1.423
_exptl_crystal_density_meas ?
_exptl_crystal_description prism
_exptl_crystal_F_000 1440
_exptl_crystal_size_max 0.120
_exptl_crystal_size_mid 0.080
_exptl_crystal_size_min 0.060
_refine_diff_density_max 0.875
_refine_diff_density_min -0.703
_refine_diff_density_rms 0.070
_refine_ls_abs_structure_details
;
 Flack x determined using 2709 quotients [(I+)-(I-)]/[(I+)+(I-)]
 (Parsons, Flack and Wagner, Acta Cryst. B69 (2013) 249-259).
;
_refine_ls_abs_structure_Flack 0.002(7)
_refine_ls_extinction_method none
_refine_ls_goodness_of_fit_ref 1.001
_refine_ls_hydrogen_treatment constr
_refine_ls_matrix_type full
_refine_ls_number_parameters 460
_refine_ls_number_reflns 9244
_refine_ls_number_restraints 1
_refine_ls_restrained_S_all 1.001
_refine_ls_R_factor_all 0.0689
_refine_ls_R_factor_gt 0.0491
_refine_ls_shift/su_max 0.001
_refine_ls_shift/su_mean 0.000
_refine_ls_structure_factor_coef Fsqd
_refine_ls_weighting_details 'w=1/[\s^2^(Fo^2^)+(0.0685P)^2^] where P=(Fo^2^+2Fc^2^)/3'
_refine_ls_weighting_scheme calc
_refine_ls_wR_factor_gt 0.1174
_refine_ls_wR_factor_ref 0.1244
_reflns_Friedel_coverage 0.869
_reflns_Friedel_fraction_full 0.991
_reflns_Friedel_fraction_max 0.926
_reflns_number_gt 7080
_reflns_number_total 9244
_reflns_threshold_expression 'I > 2\s(I)'
_cod_data_source_file c6cc07754d2.cif
_cod_data_source_block compound4
_cod_depositor_comments
;
The following automatic conversions were performed:

data item '_exptl_crystal_density_meas' value 'not measured' was
changed to '?' -- the value is perceived as not measured.

Automatic conversion script
Id: cif_fix_values 6909 2019-04-08 15:41:33Z antanas 
;
_cod_database_code 7125230
_shelx_shelxl_version_number 2014/7
_shelx_space_group_comment
;
The symmetry employed for this shelxl refinement is uniquely defined
by the following loop, which should always be used as a source of
symmetry information in preference to the above space-group names.
They are only intended as comments.
;
_shelx_estimated_absorpt_t_min 0.927
_shelx_estimated_absorpt_t_max 0.963

loop_
_space_group_symop_operation_xyz
'x, y, z'
'-x, -y, z+1/2'
'x+1/2, -y, z'
'-x+1/2, y, z+1/2'

loop_
_atom_site_label
_atom_site_type_symbol
_atom_site_fract_x
_atom_site_fract_y
_atom_site_fract_z
_atom_site_U_iso_or_equiv
_atom_site_adp_type
_atom_site_occupancy
_atom_site_site_symmetry_order
_atom_site_calc_flag
_atom_site_refinement_flags_posn
_atom_site_refinement_flags_adp
C1 C 0.5533(2) 0.4330(4) 0.8355(3) 0.0314(8) Uani 1 1 d . .
H1 H 0.5877 0.4076 0.7947 0.038 Uiso 1 1 calc R U
C2 C 0.4919(2) 0.5111(4) 0.8203(3) 0.0358(10) Uani 1 1 d . .
H2 H 0.4783 0.5464 0.7692 0.043 Uiso 1 1 calc R U
C3 C 0.4563(2) 0.5250(4) 0.8946(3) 0.0363(10) Uani 1 1 d . .
H3 H 0.4140 0.5739 0.9046 0.044 Uiso 1 1 calc R U
C4 C 0.49429(19) 0.4531(3) 0.9537(3) 0.0257(8) Uani 1 1 d . .
C5 C 0.46803(19) 0.4241(3) 1.0319(2) 0.0237(8) Uani 1 1 d . .
C6 C 0.49887(19) 0.3326(3) 1.0806(3) 0.0256(8) Uani 1 1 d . .
C7 C 0.4777(2) 0.2818(4) 1.1566(3) 0.0293(9) Uani 1 1 d . .
H7 H 0.4371 0.3068 1.1897 0.035 Uiso 1 1 calc R U
C8 C 0.5265(2) 0.1890(4) 1.1743(3) 0.0311(9) Uani 1 1 d . .
H8 H 0.5257 0.1378 1.2212 0.037 Uiso 1 1 calc R U
C9 C 0.5779(2) 0.1856(4) 1.1082(3) 0.0275(8) Uani 1 1 d . .
C10 C 0.4025(2) 0.4935(3) 1.0636(2) 0.0250(8) Uani 1 1 d . .
C11 C 0.4141(2) 0.6027(4) 1.1051(2) 0.0272(8) Uani 1 1 d . .
C12 C 0.4859(2) 0.6510(4) 1.1225(3) 0.0336(9) Uani 1 1 d . .
H12 H 0.5287 0.6052 1.1086 0.040 Uiso 1 1 calc R U
C13 C 0.4942(3) 0.7589(5) 1.1578(3) 0.0440(11) Uani 1 1 d . .
H13 H 0.5428 0.7891 1.1670 0.053 Uiso 1 1 calc R U
C14 C 0.4333(3) 0.8289(5) 1.1818(3) 0.0489(12) Uani 1 1 d . .
H14 H 0.4410 0.9057 1.2064 0.059 Uiso 1 1 calc R U
C15 C 0.3625(3) 0.7868(4) 1.1697(3) 0.0426(12) Uani 1 1 d . .
H15 H 0.3214 0.8334 1.1879 0.051 Uiso 1 1 calc R U
C16 C 0.3503(2) 0.6737(4) 1.1301(3) 0.0311(9) Uani 1 1 d . .
C17 C 0.2798(2) 0.6290(4) 1.1153(3) 0.0326(10) Uani 1 1 d . .
H17 H 0.2381 0.6746 1.1329 0.039 Uiso 1 1 calc R U
C18 C 0.26817(19) 0.5211(3) 1.0760(2) 0.0268(8) Uani 1 1 d . .
C19 C 0.1946(2) 0.4770(4) 1.0611(3) 0.0339(9) Uani 1 1 d . .
H19 H 0.1531 0.5198 1.0822 0.041 Uiso 1 1 calc R U
C20 C 0.1839(2) 0.3738(4) 1.0167(3) 0.0436(11) Uani 1 1 d . .
H20 H 0.1348 0.3465 1.0064 0.052 Uiso 1 1 calc R U
C21 C 0.2436(2) 0.3079(4) 0.9863(3) 0.0401(12) Uani 1 1 d . .
H21 H 0.2348 0.2375 0.9544 0.048 Uiso 1 1 calc R U
C22 C 0.3156(2) 0.3441(4) 1.0021(3) 0.0360(9) Uani 1 1 d . .
H22 H 0.3557 0.2966 0.9826 0.043 Uiso 1 1 calc R U
C23 C 0.3301(2) 0.4509(3) 1.0472(2) 0.0273(8) Uani 1 1 d . .
C24 C 0.6429(2) 0.1193(3) 1.0845(2) 0.0259(8) Uani 1 1 d . .
C25 C 0.6836(2) 0.0149(4) 1.1084(3) 0.0313(9) Uani 1 1 d . .
H25 H 0.6754 -0.0336 1.1558 0.038 Uiso 1 1 calc R U
C26 C 0.7381(2) -0.0018(4) 1.0481(3) 0.0315(9) Uani 1 1 d . .
H26 H 0.7737 -0.0649 1.0463 0.038 Uiso 1 1 calc R U
C27 C 0.73032(19) 0.0932(3) 0.9900(2) 0.0251(8) Uani 1 1 d . .
C28 C 0.76899(19) 0.1193(3) 0.9173(2) 0.0238(8) Uani 1 1 d . .
C29 C 0.7586(2) 0.2248(3) 0.8731(3) 0.0258(8) Uani 1 1 d . .
C30 C 0.8078(2) 0.2736(4) 0.8130(3) 0.0313(9) Uani 1 1 d . .
H30 H 0.8476 0.2325 0.7869 0.038 Uiso 1 1 calc R U
C31 C 0.7867(2) 0.3911(4) 0.8001(3) 0.0307(9) Uani 1 1 d . .
H31 H 0.8099 0.4476 0.7645 0.037 Uiso 1 1 calc R U
C32 C 0.7241(2) 0.4118(3) 0.8499(2) 0.0279(8) Uani 1 1 d . .
H32 H 0.6986 0.4867 0.8533 0.034 Uiso 1 1 calc R U
C33 C 0.82333(18) 0.0271(3) 0.8868(2) 0.0242(8) Uani 1 1 d . .
C34 C 0.8993(2) 0.0358(4) 0.9055(2) 0.0279(8) Uani 1 1 d . .
C35 C 0.9300(2) 0.1382(4) 0.9475(3) 0.0396(11) Uani 1 1 d . .
H35 H 0.8984 0.2007 0.9668 0.048 Uiso 1 1 calc R U
C36 C 1.0053(2) 0.1453(4) 0.9595(4) 0.0472(12) Uani 1 1 d . .
H36 H 1.0257 0.2150 0.9850 0.057 Uiso 1 1 calc R U
C37 C 1.0528(2) 0.0510(5) 0.9347(3) 0.0462(12) Uani 1 1 d . .
H37 H 1.1044 0.0565 0.9457 0.055 Uiso 1 1 calc R U
C38 C 1.0258(2) -0.0472(4) 0.8953(3) 0.0401(11) Uani 1 1 d . .
H38 H 1.0589 -0.1090 0.8780 0.048 Uiso 1 1 calc R U
C39 C 0.9485(2) -0.0592(4) 0.8795(3) 0.0304(9) Uani 1 1 d . .
C40 C 0.9203(2) -0.1580(4) 0.8389(3) 0.0326(9) Uani 1 1 d . .
H40 H 0.9523 -0.2239 0.8268 0.039 Uiso 1 1 calc R U
C41 C 0.8449(2) -0.1642(3) 0.8148(3) 0.0284(8) Uani 1 1 d . .
C42 C 0.8168(3) -0.2626(4) 0.7685(3) 0.0450(12) Uani 1 1 d . .
H42 H 0.8484 -0.3290 0.7565 0.054 Uiso 1 1 calc R U
C43 C 0.7449(3) -0.2638(5) 0.7406(4) 0.0575(15) Uani 1 1 d . .
H43 H 0.7272 -0.3271 0.7063 0.069 Uiso 1 1 calc R U
C44 C 0.6974(3) -0.1663(5) 0.7648(3) 0.0493(13) Uani 1 1 d . .
H44 H 0.6470 -0.1676 0.7477 0.059 Uiso 1 1 calc R U
C45 C 0.7210(2) -0.0731(4) 0.8108(3) 0.0328(9) Uani 1 1 d . .
H45 H 0.6876 -0.0101 0.8248 0.039 Uiso 1 1 calc R U
C46 C 0.7963(2) -0.0683(3) 0.8387(3) 0.0257(8) Uani 1 1 d . .
N1 N 0.55604(16) 0.3996(3) 0.91606(19) 0.0239(7) Uani 1 1 d . .
N2 N 0.56021(16) 0.2699(3) 1.0534(2) 0.0253(7) Uani 1 1 d . .
N3 N 0.67312(16) 0.1660(3) 1.0152(2) 0.0247(7) Uani 1 1 d . .
N4 N 0.70500(16) 0.3127(3) 0.8919(2) 0.0246(7) Uani 1 1 d . .
Ni1 Ni 0.62410(2) 0.29246(4) 0.96487(4) 0.02249(13) Uani 1 1 d . .

loop_
_atom_site_aniso_label
_atom_site_aniso_U_11
_atom_site_aniso_U_22
_atom_site_aniso_U_33
_atom_site_aniso_U_23
_atom_site_aniso_U_13
_atom_site_aniso_U_12
C1 0.0240(19) 0.041(2) 0.029(2) 0.0054(18) 0.0021(17) 0.0025(16)
C2 0.033(2) 0.043(2) 0.031(2) 0.0101(18) 0.0032(18) 0.0084(18)
C3 0.029(2) 0.041(2) 0.040(2) 0.009(2) 0.0018(19) 0.0107(18)
C4 0.0194(15) 0.0269(18) 0.031(2) 0.0016(16) 0.0049(16) 0.0039(12)
C5 0.0154(16) 0.0266(18) 0.0291(19) -0.0029(15) 0.0016(15) 0.0014(13)
C6 0.0161(16) 0.0278(18) 0.033(2) -0.0022(16) 0.0038(16) -0.0003(14)
C7 0.0216(19) 0.037(2) 0.029(2) -0.0031(16) 0.0045(17) 0.0001(15)
C8 0.024(2) 0.036(2) 0.033(2) 0.0077(17) 0.0037(17) -0.0014(16)
C9 0.0210(18) 0.034(2) 0.028(2) -0.0010(16) 0.0001(16) 0.0001(14)
C10 0.0166(16) 0.0289(18) 0.030(2) 0.0023(16) 0.0048(16) 0.0067(14)
C11 0.0252(19) 0.033(2) 0.0234(18) 0.0003(15) 0.0010(16) 0.0053(15)
C12 0.026(2) 0.040(2) 0.035(2) 0.0028(19) -0.0010(18) 0.0017(17)
C13 0.036(2) 0.053(3) 0.043(3) -0.008(2) -0.005(2) -0.008(2)
C14 0.059(3) 0.040(3) 0.049(3) -0.013(2) -0.007(3) 0.001(2)
C15 0.048(3) 0.035(3) 0.045(3) -0.010(2) -0.006(2) 0.0151(19)
C16 0.032(2) 0.034(2) 0.027(2) -0.0005(17) 0.0016(18) 0.0111(18)
C17 0.026(2) 0.042(2) 0.030(2) 0.0029(19) 0.0039(17) 0.0178(17)
C18 0.0227(18) 0.0321(19) 0.0257(19) 0.0058(16) 0.0017(16) 0.0087(15)
C19 0.0150(16) 0.047(2) 0.040(2) 0.010(2) 0.0066(16) 0.0078(16)
C20 0.020(2) 0.056(3) 0.055(3) 0.009(2) 0.007(2) -0.0043(19)
C21 0.034(2) 0.034(2) 0.052(3) -0.0033(19) -0.002(2) -0.0072(17)
C22 0.0251(19) 0.033(2) 0.050(3) -0.0033(19) 0.0084(19) 0.0034(16)
C23 0.0197(17) 0.033(2) 0.030(2) 0.0055(17) 0.0018(16) 0.0029(15)
C24 0.0191(16) 0.0317(19) 0.027(2) 0.0007(16) -0.0023(15) 0.0002(15)
C25 0.027(2) 0.036(2) 0.031(2) 0.0066(18) -0.0015(17) 0.0013(16)
C26 0.0200(18) 0.033(2) 0.041(2) 0.0013(18) -0.0044(17) 0.0048(15)
C27 0.0164(16) 0.0263(17) 0.032(2) -0.0062(15) -0.0019(14) 0.0017(13)
C28 0.0143(16) 0.0259(18) 0.031(2) -0.0048(16) -0.0022(15) 0.0015(13)
C29 0.0189(17) 0.0297(19) 0.029(2) -0.0060(16) 0.0006(16) 0.0003(14)
C30 0.0204(18) 0.042(2) 0.032(2) -0.0024(18) 0.0012(17) -0.0042(16)
C31 0.021(2) 0.035(2) 0.036(2) 0.0005(18) 0.0031(17) -0.0035(16)
C32 0.0277(19) 0.0276(18) 0.029(2) 0.0001(16) 0.0040(17) -0.0012(15)
C33 0.0155(16) 0.0284(18) 0.0287(19) -0.0016(16) 0.0014(15) 0.0041(14)
C34 0.0171(16) 0.035(2) 0.032(2) -0.0025(17) -0.0013(16) 0.0029(15)
C35 0.0204(18) 0.051(3) 0.047(3) -0.021(2) -0.0006(18) 0.0027(17)
C36 0.0235(18) 0.062(3) 0.057(3) -0.026(3) -0.007(2) -0.0041(18)
C37 0.0163(19) 0.075(3) 0.047(3) -0.006(2) -0.0021(18) 0.003(2)
C38 0.0180(18) 0.056(3) 0.046(3) 0.008(2) 0.0040(19) 0.0143(18)
C39 0.0234(18) 0.038(2) 0.030(2) 0.0024(17) 0.0048(17) 0.0068(16)
C40 0.028(2) 0.030(2) 0.039(2) 0.0039(18) 0.0075(19) 0.0092(16)
C41 0.0256(19) 0.0250(18) 0.035(2) 0.0010(16) 0.0058(17) 0.0012(15)
C42 0.043(3) 0.032(2) 0.060(3) -0.014(2) 0.013(2) -0.002(2)
C43 0.053(3) 0.046(3) 0.074(4) -0.016(3) 0.002(3) -0.019(3)
C44 0.029(2) 0.053(3) 0.065(3) -0.016(3) -0.006(2) -0.010(2)
C45 0.0209(18) 0.037(2) 0.040(2) -0.0086(18) 0.0040(17) -0.0040(15)
C46 0.0203(17) 0.0267(18) 0.0300(19) 0.0022(16) 0.0022(16) 0.0021(14)
N1 0.0183(14) 0.0254(15) 0.0281(17) 0.0010(13) 0.0041(13) 0.0024(11)
N2 0.0154(14) 0.0289(15) 0.0314(17) -0.0019(14) 0.0061(13) 0.0026(11)
N3 0.0160(14) 0.0268(15) 0.0312(18) 0.0002(13) -0.0003(13) 0.0012(12)
N4 0.0158(14) 0.0305(15) 0.0277(17) -0.0007(13) 0.0024(14) 0.0047(12)
Ni1 0.0141(2) 0.0263(2) 0.0271(2) 0.0006(2) 0.0032(2) 0.00362(15)

loop_
_atom_type_symbol
_atom_type_description
_atom_type_scat_dispersion_real
_atom_type_scat_dispersion_imag
_atom_type_scat_source
C C 0.0033 0.0016 'International Tables Vol C Tables 4.2.6.8 and 6.1.1.4'
H H 0.0000 0.0000 'International Tables Vol C Tables 4.2.6.8 and 6.1.1.4'
N N 0.0061 0.0033 'International Tables Vol C Tables 4.2.6.8 and 6.1.1.4'
Ni Ni 0.3393 1.1124 'International Tables Vol C Tables 4.2.6.8 and 6.1.1.4'

loop_
_geom_angle_atom_site_label_1
_geom_angle_atom_site_label_2
_geom_angle_atom_site_label_3
_geom_angle
N1 C1 C2 111.1(4)
N1 C1 H1 124.5
C2 C1 H1 124.5
C3 C2 C1 106.2(4)
C3 C2 H2 126.9
C1 C2 H2 126.9
C2 C3 C4 107.8(4)
C2 C3 H3 126.1
C4 C3 H3 126.1
C5 C4 N1 124.8(3)
C5 C4 C3 125.5(3)
N1 C4 C3 108.9(3)
C4 C5 C6 123.2(3)
C4 C5 C10 117.5(3)
C6 C5 C10 119.3(3)
N2 C6 C5 120.1(3)
N2 C6 C7 107.3(3)
C5 C6 C7 132.6(3)
C8 C7 C6 107.9(4)
C8 C7 H7 126.1
C6 C7 H7 126.1
C7 C8 C9 106.1(4)
C7 C8 H8 126.9
C9 C8 H8 126.9
N2 C9 C8 109.4(3)
N2 C9 C24 112.0(3)
C8 C9 C24 138.6(4)
C11 C10 C23 121.1(3)
C11 C10 C5 119.4(3)
C23 C10 C5 119.4(3)
C10 C11 C12 123.5(3)
C10 C11 C16 119.1(4)
C12 C11 C16 117.4(4)
C13 C12 C11 121.4(4)
C13 C12 H12 119.3
C11 C12 H12 119.3
C12 C13 C14 121.9(4)
C12 C13 H13 119.0
C14 C13 H13 119.0
C15 C14 C13 120.1(5)
C15 C14 H14 119.9
C13 C14 H14 119.9
C14 C15 C16 120.4(4)
C14 C15 H15 119.8
C16 C15 H15 119.8
C17 C16 C15 122.3(4)
C17 C16 C11 119.0(4)
C15 C16 C11 118.7(4)
C18 C17 C16 122.2(4)
C18 C17 H17 118.9
C16 C17 H17 118.9
C17 C18 C19 121.2(4)
C17 C18 C23 120.2(3)
C19 C18 C23 118.6(4)
C20 C19 C18 120.4(4)
C20 C19 H19 119.8
C18 C19 H19 119.8
C19 C20 C21 121.1(4)
C19 C20 H20 119.4
C21 C20 H20 119.4
C22 C21 C20 120.5(4)
C22 C21 H21 119.7
C20 C21 H21 119.7
C21 C22 C23 120.8(4)
C21 C22 H22 119.6
C23 C22 H22 119.6
C10 C23 C22 123.2(3)
C10 C23 C18 118.4(3)
C22 C23 C18 118.4(3)
N3 C24 C25 109.3(3)
N3 C24 C9 110.9(3)
C25 C24 C9 139.7(4)
C26 C25 C24 106.1(4)
C26 C25 H25 126.9
C24 C25 H25 126.9
C25 C26 C27 107.3(3)
C25 C26 H26 126.3
C27 C26 H26 126.3
N3 C27 C28 120.3(3)
N3 C27 C26 108.2(3)
C28 C27 C26 131.6(3)
C29 C28 C27 122.9(3)
C29 C28 C33 119.5(3)
C27 C28 C33 117.6(3)
C28 C29 N4 124.4(3)
C28 C29 C30 126.2(4)
N4 C29 C30 108.3(3)
C31 C30 C29 107.0(4)
C31 C30 H30 126.5
C29 C30 H30 126.5
C30 C31 C32 106.8(4)
C30 C31 H31 126.6
C32 C31 H31 126.6
N4 C32 C31 111.5(4)
N4 C32 H32 124.3
C31 C32 H32 124.3
C46 C33 C34 120.8(3)
C46 C33 C28 118.0(3)
C34 C33 C28 121.2(3)
C33 C34 C35 122.2(3)
C33 C34 C39 119.1(4)
C35 C34 C39 118.6(3)
C36 C35 C34 119.7(4)
C36 C35 H35 120.2
C34 C35 H35 120.2
C35 C36 C37 121.1(4)
C35 C36 H36 119.5
C37 C36 H36 119.5
C38 C37 C36 120.9(4)
C38 C37 H37 119.6
C36 C37 H37 119.6
C37 C38 C39 120.8(4)
C37 C38 H38 119.6
C39 C38 H38 119.6
C40 C39 C38 121.5(4)
C40 C39 C34 119.7(4)
C38 C39 C34 118.9(4)
C39 C40 C41 121.7(4)
C39 C40 H40 119.2
C41 C40 H40 119.2
C40 C41 C42 121.8(4)
C40 C41 C46 118.6(4)
C42 C41 C46 119.7(4)
C43 C42 C41 121.3(4)
C43 C42 H42 119.3
C41 C42 H42 119.3
C42 C43 C44 117.7(4)
C42 C43 H43 121.1
C44 C43 H43 121.1
C45 C44 C43 122.9(4)
C45 C44 H44 118.6
C43 C44 H44 118.6
C44 C45 C46 120.4(4)
C44 C45 H45 119.8
C46 C45 H45 119.8
C33 C46 C45 122.3(3)
C33 C46 C41 119.8(3)
C45 C46 C41 117.9(4)
C1 N1 C4 106.0(3)
C1 N1 Ni1 126.9(3)
C4 N1 Ni1 126.9(3)
C9 N2 C6 109.3(3)
C9 N2 Ni1 117.7(2)
C6 N2 Ni1 132.6(3)
C24 N3 C27 109.0(3)
C24 N3 Ni1 117.7(2)
C27 N3 Ni1 132.4(3)
C32 N4 C29 106.3(3)
C32 N4 Ni1 127.9(3)
C29 N4 Ni1 125.7(3)
N3 Ni1 N2 81.50(14)
N3 Ni1 N1 167.57(13)
N2 Ni1 N1 90.39(13)
N3 Ni1 N4 89.91(13)
N2 Ni1 N4 167.87(14)
N1 Ni1 N4 99.41(13)

loop_
_geom_bond_atom_site_label_1
_geom_bond_atom_site_label_2
_geom_bond_distance
C1 N1 1.362(5)
C1 C2 1.427(6)
C1 H1 0.9500
C2 C3 1.375(6)
C2 H2 0.9500
C3 C4 1.423(6)
C3 H3 0.9500
C4 C5 1.394(6)
C4 N1 1.402(5)
C5 C6 1.401(5)
C5 C10 1.500(5)
C6 N2 1.379(5)
C6 C7 1.409(6)
C7 C8 1.383(6)
C7 H7 0.9500
C8 C9 1.418(6)
C8 H8 0.9500
C9 N2 1.330(5)
C9 C24 1.436(5)
C10 C11 1.400(5)
C10 C23 1.414(5)
C11 C12 1.430(5)
C11 C16 1.451(5)
C12 C13 1.335(7)
C12 H12 0.9500
C13 C14 1.400(7)
C13 H13 0.9500
C14 C15 1.373(7)
C14 H14 0.9500
C15 C16 1.426(6)
C15 H15 0.9500
C16 C17 1.385(6)
C17 C18 1.370(6)
C17 H17 0.9500
C18 C19 1.434(6)
C18 C23 1.439(5)
C19 C20 1.366(7)
C19 H19 0.9500
C20 C21 1.391(6)
C20 H20 0.9500
C21 C22 1.383(6)
C21 H21 0.9500
C22 C23 1.417(6)
C22 H22 0.9500
C24 N3 1.354(5)
C24 C25 1.424(5)
C25 C26 1.401(6)
C25 H25 0.9500
C26 C27 1.421(5)
C26 H26 0.9500
C27 N3 1.371(5)
C27 C28 1.402(5)
C28 C29 1.385(5)
C28 C33 1.500(5)
C29 N4 1.405(5)
C29 C30 1.426(6)
C30 C31 1.373(6)
C30 H30 0.9500
C31 C32 1.408(6)
C31 H31 0.9500
C32 N4 1.338(5)
C32 H32 0.9500
C33 C46 1.402(5)
C33 C34 1.406(5)
C34 C35 1.434(6)
C34 C39 1.439(5)
C35 C36 1.374(5)
C35 H35 0.9500
C36 C37 1.410(6)
C36 H36 0.9500
C37 C38 1.352(7)
C37 H37 0.9500
C38 C39 1.423(6)
C38 H38 0.9500
C39 C40 1.376(6)
C40 C41 1.416(6)
C40 H40 0.9500
C41 C42 1.419(6)
C41 C46 1.432(5)
C42 C43 1.375(8)
C42 H42 0.9500
C43 C44 1.434(7)
C43 H43 0.9500
C44 C45 1.343(6)
C44 H44 0.9500
C45 C46 1.432(5)
C45 H45 0.9500
N1 Ni1 1.883(3)
N2 Ni1 1.859(3)
N3 Ni1 1.847(3)
N4 Ni1 1.893(3)
